data_1529119
loop_
_publ_author_name
'Flemstroem, A.'
'Hirsch, T.K.'
'Eriksson, L.'
'Lidin, S.'

_publ_section_title
;
 The structures of X2 ((Mo6 Cl8) Cl6) * n(H2 O), X = N H4, K, Rb, Cs
;
_journal_name_full 'Solid State Sciences'
_journal_page_first 509
_journal_page_last 517
_journal_volume 6
_journal_year 2004
_chemical_formula_sum 'Cl14 H2 K2 Mo6 O'
_chemical_name_systematic 'K2 ((Mo Cl)6 Cl8) (H2 O)'
_space_group_IT_number 9
_symmetry_space_group_name_Hall 'I -2ya'
_symmetry_space_group_name_H-M 'I 1 a 1'
_cell_angle_alpha 90
_cell_angle_beta 93.48
_cell_angle_gamma 90
_cell_formula_units_Z 4
_cell_length_a 9.14
_cell_length_b 14.852
_cell_length_c 17.445
_cell_volume 2363.745
_citation_journal_id_ASTM SSSCFJ
_cod_data_source_file Flemstroem_SSSCFJ_2004_91.cif
_cod_data_source_block H2Cl14K2Mo6O1
_cod_original_sg_symbol_Hall 'C -2yc (x+z,y,-x)'
_cod_original_formula_sum 'H2 Cl14 K2 Mo6 O1'
_cod_database_code 1529119

loop_
_symmetry_equiv_pos_as_xyz
x,y,z
x+1/2,-y,z
x+1/2,y+1/2,z+1/2
x+1,-y+1/2,z+1/2

loop_
_atom_site_label
_atom_site_type_symbol
_atom_site_fract_x
_atom_site_fract_y
_atom_site_fract_z
_atom_site_occupancy
_atom_site_U_iso_or_equiv
Mo2 Mo+2 0.751 0.854 0.807 1 0.0
Cl12 Cl-1 -0.055 0.896 0.566 1 0.0
Mo5 Mo+2 0.067 0.279 0.207 1 0.0
Cl4 Cl-1 0.008 0.874 0.768 1 0.0
Mo1 Mo+2 0.249 0.145 0.193 1 0.0
Cl7 Cl-1 0.154 0.237 0.078 1 0.0
O1 O-2 0.225 0.678 0.491 1 0.0
H2 H+1 0.211 0.724 0.447 1 0.0
Mo3 Mo+2 0.164 0.189 0.329 1 0.0
K1 K+1 0.252 0.557 0.001 1 0.0
Cl2 Cl-1 0.497 0.82 0.837 1 0.0
Cl13 Cl-1 0.674 0.174 0.352 1 0.0
Cl10 Cl-1 0.754 -0.011 0.884 1 0.0
H1 H+1 0.255 0.713 0.539 1 0.0
Cl5 Cl-1 0.338 0.065 0.311 1 0.0
Cl6 Cl-1 0.657 -0.066 0.688 1 0.0
Cl3 Cl-1 -0.008 0.119 0.229 1 0.0
Cl14 Cl-1 0.323 0.814 0.649 1 0.0
Mo4 Mo+2 0.838 0.809 0.67 1 0.0
K2 K+1 0.483 -0.033 0.002 1 0.0
Cl8 Cl-1 0.844 0.768 -0.083 1 0.0
Cl1 Cl-1 0.507 0.181 0.158 1 0.0
Cl9 Cl-1 0.254 0.004 0.119 1 0.0
Mo6 Mo+2 -0.066 0.721 0.793 1 0.0
Cl11 Cl-1 0.052 0.11 0.436 1 0.0
